data_7029542
loop_
_publ_author_name
'Neil, Emily R.'
'Funk, Alexander M.'
'Yufit, Dmitry S.'
'Parker, David'

_publ_section_title
;
 Synthesis, stereocontrol and structural studies of highly luminescent
 chiral tris-amidepyridyl-triazacyclononane lanthanide complexes.
;
_journal_issue 14
_journal_name_full 'Dalton transactions (Cambridge, England : 2003)'
_journal_page_first 5490
_journal_page_last 5504
_journal_paper_doi 10.1039/c3dt53000k
_journal_volume 43
_journal_year 2014
_chemical_absolute_configuration ad
_chemical_formula_moiety 'C51 H57 Eu1 N9 O3, 3(C F3 O3 S)'
_chemical_formula_sum 'C54 H57 Eu F9 N9 O12 S3'
_chemical_formula_weight 1443.23
_chemical_name_systematic
;
 ? 
;
_space_group_crystal_system trigonal
_space_group_IT_number 146
_space_group_name_Hall 'R 3'
_space_group_name_H-M_alt 'R 3'
_symmetry_space_group_name_Hall 'R 3'
_symmetry_space_group_name_H-M 'R 3 :H'
_atom_sites_solution_hydrogens geom
_atom_sites_solution_primary direct
_atom_sites_solution_secondary difmap
_audit_creation_date 2013-01-12
_audit_creation_method
;
  Olex2 1.2-beta
  (compiled Dec  5 2012 16:20:19, GUI svn.r4385)
;
_cell_angle_alpha 90.00
_cell_angle_beta 90.00
_cell_angle_gamma 120.00
_cell_formula_units_Z 3
_cell_length_a 21.6423(8)
_cell_length_b 21.6423(8)
_cell_length_c 11.5027(7)
_cell_measurement_reflns_used 6848
_cell_measurement_temperature 120
_cell_measurement_theta_max 30.55
_cell_measurement_theta_min 2.80
_cell_volume 4665.9(4)
_computing_cell_refinement 'SAINT v6.45A (Bruker, 2003)'
_computing_data_collection 'SMART v5.625 (Bruker, 2001)'
_computing_data_reduction 'SAINT v6.45A (Bruker, 2003)'
_computing_molecular_graphics
;
O. V. Dolomanov, L. J. Bourhis, R. J. Gildea, J. A. K. Howard and H. Puschmann,
OLEX2: a complete structure solution, refinement and analysis program.
J. Appl. Cryst. (2009). 42, 339-341.
;
_computing_publication_material
;
O. V. Dolomanov, L. J. Bourhis, R. J. Gildea, J. A. K. Howard and H. Puschmann,
OLEX2: a complete structure solution, refinement and analysis program.
J. Appl. Cryst. (2009). 42, 339-341.
;
_computing_structure_refinement
;
XL, G.M. Sheldrick, Acta Cryst.
(2008). A64, 112-122
;
_computing_structure_solution
;
XS, G.M. Sheldrick, Acta Cryst.
(2008). A64, 112-122
;
_diffrn_ambient_temperature 120
_diffrn_detector 'CCD area detector'
_diffrn_detector_area_resol_mean 5.6
_diffrn_detector_type 'Bruker SMART CCD 6000 area detector'
_diffrn_measured_fraction_theta_full 1.000
_diffrn_measured_fraction_theta_max 1.000
_diffrn_measurement_device 'three-circle diffractometer'
_diffrn_measurement_device_type 'Bruker SMART CCD 6000 area detector'
_diffrn_measurement_method '\w scans'
_diffrn_radiation_monochromator graphite
_diffrn_radiation_probe x-ray
_diffrn_radiation_type MoK\a
_diffrn_radiation_wavelength 0.71073
_diffrn_radiation_xray_symbol K-L~3~
_diffrn_reflns_av_R_equivalents 0.0267
_diffrn_reflns_av_unetI/netI 0.0203
_diffrn_reflns_limit_h_max 31
_diffrn_reflns_limit_h_min -31
_diffrn_reflns_limit_k_max 31
_diffrn_reflns_limit_k_min -31
_diffrn_reflns_limit_l_max 16
_diffrn_reflns_limit_l_min -16
_diffrn_reflns_number 29561
_diffrn_reflns_theta_full 30.00
_diffrn_reflns_theta_max 31.00
_diffrn_reflns_theta_min 1.88
_diffrn_source 'sealed X-ray tube'
_diffrn_source_current 10.0
_diffrn_source_power 0.3
_diffrn_source_target Mo
_diffrn_source_type 'sealed X-ray tube'
_diffrn_source_voltage 30.0
_exptl_absorpt_coefficient_mu 1.201
_exptl_absorpt_correction_T_max 0.8619
_exptl_absorpt_correction_T_min 0.4273
_exptl_absorpt_correction_type multi-scan
_exptl_absorpt_process_details
;
SADABS-2006/1 (Bruker,2006) was used for absorption correction.
R(int) was 0.0562 before and 0.0260 after correction.
The Ratio of minimum to maximum transmission is 0.4958.
The \l/2 correction factor is 0.0015.
;
_exptl_crystal_colour 'clear light colourless'
_exptl_crystal_colour_lustre clear
_exptl_crystal_colour_modifier light
_exptl_crystal_colour_primary colourless
_exptl_crystal_density_diffrn 1.541
_exptl_crystal_density_method 'not measured'
_exptl_crystal_description plate
_exptl_crystal_F_000 2196
_exptl_crystal_size_max 0.5
_exptl_crystal_size_mid 0.34
_exptl_crystal_size_min 0.16
_refine_diff_density_max 0.783
_refine_diff_density_min -0.564
_refine_diff_density_rms 0.075
_refine_ls_abs_structure_details 'Flack H D (1983), Acta Cryst. A39, 876-881'
_refine_ls_abs_structure_Flack -0.012(7)
_refine_ls_extinction_method none
_refine_ls_goodness_of_fit_ref 1.029
_refine_ls_hydrogen_treatment constr
_refine_ls_matrix_type full
_refine_ls_number_parameters 261
_refine_ls_number_reflns 6082
_refine_ls_number_restraints 18
_refine_ls_restrained_S_all 1.044
_refine_ls_R_factor_all 0.0282
_refine_ls_R_factor_gt 0.0281
_refine_ls_shift/su_max 0.001
_refine_ls_shift/su_mean 0.000
_refine_ls_structure_factor_coef Fsqd
_refine_ls_weighting_details 'calc w=1/[\s^2^(Fo^2^)+(0.0600P)^2^+1.4000P] where P=(Fo^2^+2Fc^2^)/3'
_refine_ls_weighting_scheme calc
_refine_ls_wR_factor_gt 0.0740
_refine_ls_wR_factor_ref 0.0742
_reflns_number_gt 6077
_reflns_number_total 6082
_reflns_threshold_expression >2sigma(I)
_cod_data_source_file c3dt53000k2.cif
_cod_data_source_block R_[EuL1]_13srv002
_cod_database_code 7029542
_olex2_refinement_description
;
1. Fixed Uiso
 At 1.2 times of:
  H13 of C13, H3 of N3, H6 of C6, H7 of C7, {H2A,H2B} of C2, H12 of C12, H15
  of C15, H5 of C5, {H3A,H3B} of C3, {H1A,H1B} of C1, H14 of C14, H16 of C16,
  H10 of C10
 At 1.5 times of:
  {H17A,H17B,H17C} of C17
2. Restrained distances
 F1A-C1SA \~ F1B-C1SB \~ F2A-C1SA \~ F2B-C1SB \~ F3B-C1SB \~ F3A-C1SA
 with sigma of 0.005
 S1-C1SB \~ S1-C1SA
 with sigma of 0.005
 S1-O3B \~ S1-O3A
 with sigma of 0.005
3. Others
 Fixed Sof: F1A(0.5) F1B(0.5) F2A(0.5) F2B(0.5) F3A(0.5) F3B(0.5) O3A(0.5)
 O3B(0.5) C1SA(0.5) C1SB(0.5)
4.a Ternary CH refined with riding coordinates:
 C10(H10)
4.b Secondary CH2 refined with riding coordinates:
 C1(H1A,H1B), C2(H2A,H2B), C3(H3A,H3B)
4.c Aromatic/amide H refined with riding coordinates:
 N3(H3), C5(H5), C6(H6), C7(H7), C12(H12), C13(H13), C14(H14), C15(H15),
 C16(H16)
4.d Idealised Me refined as rotating group:
 C17(H17A,H17B,H17C)
;

loop_
_space_group_symop_id
_space_group_symop_operation_xyz
1 'x, y, z'
2 '-y, x-y, z'
3 '-x+y, -x, z'
4 'x+2/3, y+1/3, z+1/3'
5 '-y+2/3, x-y+1/3, z+1/3'
6 '-x+y+2/3, -x+1/3, z+1/3'
7 'x+1/3, y+2/3, z+2/3'
8 '-y+1/3, x-y+2/3, z+2/3'
9 '-x+y+1/3, -x+2/3, z+2/3'

loop_
_atom_site_label
_atom_site_type_symbol
_atom_site_fract_x
_atom_site_fract_y
_atom_site_fract_z
_atom_site_U_iso_or_equiv
_atom_site_adp_type
_atom_site_occupancy
_atom_site_symmetry_multiplicity
_atom_site_calc_flag
_atom_site_refinement_flags
_atom_site_disorder_assembly
_atom_site_disorder_group
Eu1 Eu 0.6667 0.3333 0.335430(6) 0.02435(5) Uani 1 3 d S . .
S1 S 0.48597(5) 0.56448(5) 0.11546(7) 0.04766(19) Uani 1 1 d D . .
F1A F 0.6180(3) 0.6675(3) 0.1647(5) 0.0638(12) Uiso 0.50 1 d PD A 2
F1B F 0.5954(4) 0.6667(4) 0.2071(7) 0.0887(19) Uiso 0.50 1 d PD B 1
F2A F 0.5424(4) 0.6571(4) 0.2897(5) 0.0762(15) Uiso 0.50 1 d PD A 2
F2B F 0.4994(4) 0.6359(4) 0.2986(5) 0.0784(16) Uiso 0.50 1 d PD B 1
F3A F 0.5489(4) 0.7050(3) 0.1256(5) 0.0663(14) Uiso 0.50 1 d PD A 2
F3B F 0.5217(4) 0.6963(3) 0.1404(5) 0.0620(13) Uiso 0.50 1 d PD B 1
O1 O 0.59173(10) 0.35225(9) 0.20302(16) 0.0294(3) Uani 1 1 d . . .
O2 O 0.50290(16) 0.51719(15) 0.1792(2) 0.0515(6) Uani 1 1 d . C .
O3A O 0.4210(3) 0.5623(4) 0.1561(6) 0.0572(13) Uiso 0.50 1 d PD C 2
O3B O 0.4094(2) 0.5429(3) 0.1153(5) 0.0449(10) Uiso 0.50 1 d PD C 1
O4 O 0.5108(2) 0.5788(2) -0.0010(2) 0.0686(9) Uani 1 1 d . C .
N1 N 0.73268(12) 0.41914(11) 0.51078(18) 0.0296(4) Uani 1 1 d . . .
N2 N 0.68370(11) 0.45974(11) 0.32763(18) 0.0270(4) Uani 1 1 d . . .
N3 N 0.54217(12) 0.41285(12) 0.12594(19) 0.0318(4) Uani 1 1 d . . .
H3 H 0.5442 0.4534 0.1188 0.038 Uiso 1 1 calc R . .
C1 C 0.77922(15) 0.39471(15) 0.5634(2) 0.0355(5) Uani 1 1 d . . .
H1A H 0.8032 0.4241 0.6306 0.043 Uiso 1 1 calc R . .
H1B H 0.8155 0.4010 0.5076 0.043 Uiso 1 1 calc R . .
C1SA C 0.5504(3) 0.6510(3) 0.1766(4) 0.0477(14) Uiso 0.50 1 d PD A 2
C1SB C 0.5278(3) 0.6466(3) 0.1950(5) 0.0565(17) Uiso 0.50 1 d PD B 1
C2 C 0.68289(15) 0.42090(15) 0.6004(2) 0.0357(5) Uani 1 1 d . . .
H2A H 0.6985 0.4703 0.6190 0.043 Uiso 1 1 calc R . .
H2B H 0.6865 0.3982 0.6708 0.043 Uiso 1 1 calc R . .
C3 C 0.77832(17) 0.49201(13) 0.4641(3) 0.0326(5) Uani 1 1 d . . .
H3A H 0.8164 0.4935 0.4176 0.039 Uiso 1 1 calc R . .
H3B H 0.7997 0.5255 0.5278 0.039 Uiso 1 1 calc R . .
C4 C 0.73434(13) 0.51268(13) 0.3910(2) 0.0303(4) Uani 1 1 d . . .
C5 C 0.74629(16) 0.58199(14) 0.3865(3) 0.0384(5) Uani 1 1 d . . .
H5 H 0.7802 0.6174 0.4342 0.046 Uiso 1 1 calc R . .
C6 C 0.7061(2) 0.59704(16) 0.3090(3) 0.0466(7) Uani 1 1 d . . .
H6 H 0.7134 0.6431 0.3032 0.056 Uiso 1 1 calc R . .
C7 C 0.65505(17) 0.54239(15) 0.2403(3) 0.0396(6) Uani 1 1 d . . .
H7 H 0.6285 0.5515 0.1866 0.048 Uiso 1 1 calc R . .
C8 C 0.64461(13) 0.47401(14) 0.2538(2) 0.0284(4) Uani 1 1 d . . .
C9 C 0.59040(14) 0.40867(15) 0.1908(2) 0.0272(4) Uani 1 1 d . . .
C10 C 0.48546(14) 0.35070(16) 0.0660(2) 0.0339(5) Uani 1 1 d . . .
H10 H 0.5051 0.3212 0.0385 0.041 Uiso 1 1 calc R . .
C11 C 0.42328(14) 0.30574(15) 0.1462(2) 0.0333(5) Uani 1 1 d . . .
C12 C 0.37589(17) 0.23526(18) 0.1147(3) 0.0420(6) Uani 1 1 d . . .
H12 H 0.3839 0.2164 0.0475 0.050 Uiso 1 1 calc R . .
C13 C 0.31617(18) 0.1928(2) 0.1840(3) 0.0501(7) Uani 1 1 d . . .
H13 H 0.2848 0.1458 0.1628 0.060 Uiso 1 1 calc R . .
C14 C 0.30355(17) 0.22031(19) 0.2838(3) 0.0465(7) Uani 1 1 d . . .
H14 H 0.2635 0.1921 0.3291 0.056 Uiso 1 1 calc R . .
C15 C 0.35074(17) 0.29001(19) 0.3160(3) 0.0433(6) Uani 1 1 d . . .
H15 H 0.3429 0.3085 0.3838 0.052 Uiso 1 1 calc R . .
C16 C 0.40991(16) 0.33257(17) 0.2472(2) 0.0378(5) Uani 1 1 d . . .
H16 H 0.4409 0.3796 0.2689 0.045 Uiso 1 1 calc R . .
C17 C 0.46263(17) 0.3772(2) -0.0404(3) 0.0448(7) Uani 1 1 d . . .
H17A H 0.4481 0.4104 -0.0159 0.067 Uiso 1 1 calc R . .
H17B H 0.4235 0.3374 -0.0785 0.067 Uiso 1 1 calc R . .
H17C H 0.5020 0.4004 -0.0933 0.067 Uiso 1 1 calc R . .

loop_
_atom_site_aniso_label
_atom_site_aniso_U_11
_atom_site_aniso_U_22
_atom_site_aniso_U_33
_atom_site_aniso_U_23
_atom_site_aniso_U_13
_atom_site_aniso_U_12
Eu1 0.02364(6) 0.02364(6) 0.02576(7) 0.000 0.000 0.01182(3)
S1 0.0643(5) 0.0613(5) 0.0403(4) 0.0160(3) 0.0113(3) 0.0486(4)
O1 0.0294(8) 0.0271(8) 0.0331(8) -0.0055(6) -0.0063(6) 0.0151(6)
O2 0.0719(16) 0.0617(15) 0.0460(12) 0.0090(10) 0.0041(11) 0.0523(14)
O4 0.092(2) 0.102(3) 0.0391(13) 0.0138(14) 0.0119(14) 0.070(2)
N1 0.0285(9) 0.0294(9) 0.0294(9) -0.0010(7) -0.0038(7) 0.0133(8)
N2 0.0284(8) 0.0259(8) 0.0290(9) -0.0023(7) -0.0039(7) 0.0153(7)
N3 0.0337(10) 0.0359(10) 0.0319(9) -0.0041(8) -0.0074(8) 0.0218(9)
C1 0.0356(12) 0.0360(12) 0.0343(12) -0.0022(9) -0.0101(9) 0.0173(10)
C2 0.0370(12) 0.0355(12) 0.0304(11) -0.0082(9) -0.0032(9) 0.0151(10)
C3 0.0291(12) 0.0265(11) 0.0373(13) -0.0051(9) -0.0089(11) 0.0103(10)
C4 0.0293(10) 0.0268(10) 0.0328(11) -0.0008(8) -0.0025(8) 0.0125(8)
C5 0.0409(13) 0.0244(10) 0.0442(14) -0.0055(9) -0.0054(11) 0.0121(10)
C6 0.0580(18) 0.0275(12) 0.0560(18) -0.0031(11) -0.0114(14) 0.0228(12)
C7 0.0474(15) 0.0337(12) 0.0435(14) -0.0008(10) -0.0106(11) 0.0246(12)
C8 0.0286(10) 0.0273(10) 0.0310(10) -0.0033(9) -0.0039(9) 0.0152(9)
C9 0.0261(10) 0.0301(11) 0.0267(10) -0.0008(8) -0.0033(8) 0.0152(10)
C10 0.0338(11) 0.0429(13) 0.0277(10) -0.0063(9) -0.0075(9) 0.0211(10)
C11 0.0303(11) 0.0412(12) 0.0312(11) -0.0034(9) -0.0073(8) 0.0200(10)
C12 0.0401(14) 0.0446(15) 0.0373(13) -0.0084(11) -0.0091(11) 0.0181(12)
C13 0.0379(14) 0.0467(16) 0.0544(18) -0.0078(13) -0.0098(13) 0.0127(12)
C14 0.0326(13) 0.0512(17) 0.0490(16) 0.0018(13) -0.0027(11) 0.0160(12)
C15 0.0370(13) 0.0541(17) 0.0426(14) -0.0042(12) 0.0009(11) 0.0255(13)
C16 0.0359(12) 0.0437(14) 0.0374(13) -0.0062(10) -0.0033(10) 0.0225(11)
C17 0.0383(14) 0.0615(19) 0.0300(12) -0.0035(12) -0.0098(10) 0.0215(13)

loop_
_atom_type_symbol
_atom_type_description
_atom_type_scat_dispersion_real
_atom_type_scat_dispersion_imag
_atom_type_scat_source
C C 0.0033 0.0016 'International Tables Vol C Tables 4.2.6.8 and 6.1.1.4'
H H 0.0000 0.0000 'International Tables Vol C Tables 4.2.6.8 and 6.1.1.4'
Eu Eu -0.1578 3.6682 'International Tables Vol C Tables 4.2.6.8 and 6.1.1.4'
F F 0.0171 0.0103 'International Tables Vol C Tables 4.2.6.8 and 6.1.1.4'
N N 0.0061 0.0033 'International Tables Vol C Tables 4.2.6.8 and 6.1.1.4'
O O 0.0106 0.0060 'International Tables Vol C Tables 4.2.6.8 and 6.1.1.4'
S S 0.1246 0.1234 'International Tables Vol C Tables 4.2.6.8 and 6.1.1.4'

loop_
_geom_angle_atom_site_label_1
_geom_angle_atom_site_label_2
_geom_angle_atom_site_label_3
_geom_angle
_geom_angle_site_symmetry_1
_geom_angle_site_symmetry_3
O1 Eu1 O1 84.16(7) 2_655 3_665
O1 Eu1 O1 84.16(7) 2_655 .
O1 Eu1 O1 84.16(7) 3_665 .
O1 Eu1 N1 91.84(7) 3_665 .
O1 Eu1 N1 122.72(6) . .
O1 Eu1 N1 152.37(7) 2_655 .
O1 Eu1 N1 91.84(7) . 2_655
O1 Eu1 N1 152.37(7) 3_665 2_655
O1 Eu1 N1 152.37(7) . 3_665
O1 Eu1 N1 122.72(6) 2_655 2_655
O1 Eu1 N1 91.84(7) 2_655 3_665
O1 Eu1 N1 122.72(6) 3_665 3_665
O1 Eu1 N2 138.55(6) 2_655 .
O1 Eu1 N2 138.55(6) . 3_665
O1 Eu1 N2 68.72(6) 3_665 .
O1 Eu1 N2 63.07(6) . .
O1 Eu1 N2 63.07(6) 3_665 3_665
O1 Eu1 N2 63.07(6) 2_655 2_655
O1 Eu1 N2 138.55(6) 3_665 2_655
O1 Eu1 N2 68.72(6) 2_655 3_665
O1 Eu1 N2 68.72(6) . 2_655
N1 Eu1 N1 67.43(8) 3_665 .
N1 Eu1 N1 67.43(8) 2_655 .
N1 Eu1 N1 67.43(8) 3_665 2_655
N2 Eu1 N1 62.43(6) 3_665 3_665
N2 Eu1 N1 85.06(7) 2_655 3_665
N2 Eu1 N1 85.06(7) . 2_655
N2 Eu1 N1 62.43(6) 2_655 2_655
N2 Eu1 N1 129.00(7) . 3_665
N2 Eu1 N1 129.00(7) 2_655 .
N2 Eu1 N1 62.43(6) . .
N2 Eu1 N1 128.99(7) 3_665 2_655
N2 Eu1 N1 85.06(7) 3_665 .
N2 Eu1 N2 119.879(6) 3_665 .
N2 Eu1 N2 119.880(6) 3_665 2_655
N2 Eu1 N2 119.878(6) 2_655 .
O2 S1 O3A 113.3(3) . .
O2 S1 O3B 114.6(2) . .
O2 S1 C1SA 101.3(2) . .
O2 S1 C1SB 105.1(2) . .
O3A S1 O3B 23.3(3) . .
O3A S1 C1SA 98.0(3) . .
O3A S1 C1SB 82.5(4) . .
O3B S1 C1SA 119.0(3) . .
O3B S1 C1SB 104.2(3) . .
O4 S1 O2 115.54(17) . .
O4 S1 O3A 124.2(3) . .
O4 S1 O3B 108.0(3) . .
O4 S1 C1SA 97.4(3) . .
O4 S1 C1SB 108.5(3) . .
C1SB S1 C1SA 15.7(2) . .
C9 O1 Eu1 125.99(16) . .
C1 N1 Eu1 106.73(15) . .
C1 N1 C2 110.6(2) . .
C1 N1 C3 108.5(2) . .
C2 N1 Eu1 113.61(15) . .
C3 N1 Eu1 108.17(15) . .
C3 N1 C2 109.0(2) . .
C4 N2 Eu1 120.81(16) . .
C4 N2 C8 119.3(2) . .
C8 N2 Eu1 119.74(16) . .
C9 N3 H3 119.0 . .
C9 N3 C10 122.1(2) . .
C10 N3 H3 119.0 . .
N1 C1 H1A 109.1 . .
N1 C1 H1B 109.1 . .
N1 C1 C2 112.5(2) . 3_665
H1A C1 H1B 107.8 . .
C2 C1 H1A 109.1 3_665 .
C2 C1 H1B 109.1 3_665 .
F1A C1SA S1 114.2(4) . .
F2A C1SA S1 114.1(4) . .
F2A C1SA F1A 104.7(5) . .
F3A C1SA S1 113.0(4) . .
F3A C1SA F1A 103.2(5) . .
F3A C1SA F2A 106.6(5) . .
F1B C1SB S1 108.1(5) . .
F1B C1SB F2B 108.2(6) . .
F1B C1SB F3B 109.5(6) . .
F2B C1SB S1 109.3(5) . .
F2B C1SB F3B 110.4(6) . .
F3B C1SB S1 111.2(4) . .
N1 C2 C1 114.5(2) . 2_655
N1 C2 H2A 108.6 . .
N1 C2 H2B 108.6 . .
C1 C2 H2A 108.6 2_655 .
C1 C2 H2B 108.6 2_655 .
H2A C2 H2B 107.6 . .
N1 C3 H3A 109.7 . .
N1 C3 H3B 109.7 . .
N1 C3 C4 109.7(2) . .
H3A C3 H3B 108.2 . .
C4 C3 H3A 109.7 . .
C4 C3 H3B 109.7 . .
N2 C4 C3 114.9(2) . .
N2 C4 C5 122.4(2) . .
C5 C4 C3 122.7(2) . .
C4 C5 H5 120.8 . .
C4 C5 C6 118.3(3) . .
C6 C5 H5 120.8 . .
C5 C6 H6 120.4 . .
C7 C6 C5 119.2(3) . .
C7 C6 H6 120.4 . .
C6 C7 H7 120.7 . .
C8 C7 C6 118.6(3) . .
C8 C7 H7 120.7 . .
N2 C8 C7 122.1(2) . .
N2 C8 C9 112.1(2) . .
C7 C8 C9 125.8(2) . .
O1 C9 N3 122.5(3) . .
O1 C9 C8 118.7(2) . .
N3 C9 C8 118.7(2) . .
N3 C10 H10 108.2 . .
N3 C10 C11 111.7(2) . .
N3 C10 C17 108.1(2) . .
C11 C10 H10 108.2 . .
C11 C10 C17 112.1(2) . .
C17 C10 H10 108.2 . .
C12 C11 C10 118.3(2) . .
C16 C11 C10 122.9(3) . .
C16 C11 C12 118.7(3) . .
C11 C12 H12 119.9 . .
C11 C12 C13 120.1(3) . .
C13 C12 H12 119.9 . .
C12 C13 H13 119.8 . .
C14 C13 C12 120.4(3) . .
C14 C13 H13 119.8 . .
C13 C14 H14 120.2 . .
C13 C14 C15 119.7(3) . .
C15 C14 H14 120.2 . .
C14 C15 H15 119.9 . .
C14 C15 C16 120.2(3) . .
C16 C15 H15 119.9 . .
C11 C16 H16 119.6 . .
C15 C16 C11 120.9(3) . .
C15 C16 H16 119.6 . .
C10 C17 H17A 109.5 . .
C10 C17 H17B 109.5 . .
C10 C17 H17C 109.5 . .
H17A C17 H17B 109.5 . .
H17A C17 H17C 109.5 . .
H17B C17 H17C 109.5 . .

loop_
_geom_bond_atom_site_label_1
_geom_bond_atom_site_label_2
_geom_bond_distance
_geom_bond_site_symmetry_2
Eu1 O1 2.4046(17) 2_655
Eu1 O1 2.4046(18) 3_665
Eu1 O1 2.4046(17) .
Eu1 N1 2.628(2) .
Eu1 N1 2.628(2) 2_655
Eu1 N1 2.628(2) 3_665
Eu1 N2 2.573(2) .
Eu1 N2 2.573(2) 2_655
Eu1 N2 2.573(2) 3_665
S1 O2 1.447(2) .
S1 O3A 1.459(4) .
S1 O3B 1.479(4) .
S1 O4 1.418(3) .
S1 C1SA 1.827(5) .
S1 C1SB 1.790(6) .
F1A C1SA 1.329(4) .
F1B C1SB 1.308(5) .
F2A C1SA 1.327(4) .
F2B C1SB 1.308(4) .
F3A C1SA 1.323(4) .
F3B C1SB 1.309(4) .
O1 C9 1.244(3) .
N1 C1 1.481(3) .
N1 C2 1.506(3) .
N1 C3 1.481(3) .
N2 C4 1.338(3) .
N2 C8 1.340(3) .
N3 H3 0.8600 .
N3 C9 1.322(3) .
N3 C10 1.463(3) .
C1 H1A 0.9700 .
C1 H1B 0.9700 .
C1 C2 1.517(4) 3_665
C2 C1 1.516(4) 2_655
C2 H2A 0.9700 .
C2 H2B 0.9700 .
C3 H3A 0.9700 .
C3 H3B 0.9700 .
C3 C4 1.497(4) .
C4 C5 1.390(4) .
C5 H5 0.9300 .
C5 C6 1.392(4) .
C6 H6 0.9300 .
C6 C7 1.392(4) .
C7 H7 0.9300 .
C7 C8 1.389(4) .
C8 C9 1.497(4) .
C10 H10 0.9800 .
C10 C11 1.517(4) .
C10 C17 1.533(4) .
C11 C12 1.395(4) .
C11 C16 1.392(4) .
C12 H12 0.9300 .
C12 C13 1.401(5) .
C13 H13 0.9300 .
C13 C14 1.382(5) .
C14 H14 0.9300 .
C14 C15 1.384(5) .
C15 H15 0.9300 .
C15 C16 1.391(4) .
C16 H16 0.9300 .
C17 H17A 0.9600 .
C17 H17B 0.9600 .
C17 H17C 0.9600 .

loop_
_geom_hbond_atom_site_label_D
_geom_hbond_atom_site_label_H
_geom_hbond_atom_site_label_A
_geom_hbond_distance_DH
_geom_hbond_distance_HA
_geom_hbond_distance_DA
_geom_hbond_angle_DHA
N3 H3 O2 0.86 2.10 2.849(3) 144.7

loop_
_smtbx_masks_void_nr
_smtbx_masks_void_average_x
_smtbx_masks_void_average_y
_smtbx_masks_void_average_z
_smtbx_masks_void_volume
_smtbx_masks_void_count_electrons
1 0.000 0.000 0.592 74.5 15.0
2 0.333 0.667 0.259 74.5 15.0
3 0.667 0.333 -0.075 74.5 15.0
